data_4003206
loop_
_publ_author_name
'Kawashima, Kazuaki'
'Osaka, Itaru'
'Takimiya, Kazuo'

_publ_section_title
;
 Effect of Chalcogen Atom on the Properties of
 Naphthobischalcogenadiazole-Based \p-Conjugated Polymers
;
_journal_issue 19
_journal_name_full 'Chemistry of Materials'
_journal_page_first 6558
_journal_paper_doi 10.1021/acs.chemmater.5b03124
_journal_volume 27
_journal_year 2015
_chemical_formula_moiety 'C20 H12 N4 O2 S2'
_chemical_formula_sum 'C20 H12 N4 O2 S2'
_chemical_formula_weight 404.46
_chemical_name_common NOz2T
_chemical_name_systematic
; 
NOz2T 
;
_space_group_IT_number 14
_space_group_name_Hall '-P 2yn'
_space_group_name_H-M_alt 'P 1 21/n 1'
_symmetry_cell_setting monoclinic
_symmetry_space_group_name_H-M 'P 1 21/n 1'
_atom_sites_solution_hydrogens geom
_atom_sites_solution_primary direct
_atom_sites_solution_secondary difmap
_audit_creation_method SHELXL-97
_cell_angle_alpha 90.00
_cell_angle_beta 96.1637(13)
_cell_angle_gamma 90.00
_cell_formula_units_Z 2
_cell_length_a 4.74630(10)
_cell_length_b 10.0444(2)
_cell_length_c 17.8813(3)
_cell_measurement_reflns_used 1553
_cell_measurement_temperature 103(2)
_cell_measurement_theta_max 68.22
_cell_measurement_theta_min 4.98
_cell_volume 847.54(3)
_computing_structure_refinement 'SHELXL-97 (Sheldrick, 1997)'
_computing_structure_solution 'SHELXS-97 (Sheldrick, 1990)'
_diffrn_ambient_temperature 103(2)
_diffrn_measured_fraction_theta_full 0.999
_diffrn_measured_fraction_theta_max 0.999
_diffrn_measurement_device_type 'Rigaku R-AXIS RAPID'
_diffrn_radiation_monochromator graphite
_diffrn_radiation_source 'fine-focus sealed tube'
_diffrn_radiation_type CuK\a
_diffrn_radiation_wavelength 1.54187
_diffrn_reflns_av_R_equivalents 0.0644
_diffrn_reflns_av_sigmaI/netI 0.0595
_diffrn_reflns_limit_h_max 5
_diffrn_reflns_limit_h_min -5
_diffrn_reflns_limit_k_max 12
_diffrn_reflns_limit_k_min -12
_diffrn_reflns_limit_l_max 21
_diffrn_reflns_limit_l_min -21
_diffrn_reflns_number 8510
_diffrn_reflns_theta_full 68.22
_diffrn_reflns_theta_max 68.22
_diffrn_reflns_theta_min 4.98
_exptl_absorpt_coefficient_mu 3.079
_exptl_absorpt_correction_T_max 0.9699
_exptl_absorpt_correction_T_min 0.1682
_exptl_absorpt_correction_type multi-scan
_exptl_absorpt_process_details 'Jacobson, R. (1998) Private communication'
_exptl_crystal_colour red
_exptl_crystal_density_diffrn 1.585
_exptl_crystal_density_method 'not measured'
_exptl_crystal_description platelet
_exptl_crystal_F_000 416
_exptl_crystal_size_max 0.90
_exptl_crystal_size_mid 0.20
_exptl_crystal_size_min 0.01
_refine_diff_density_max 0.297
_refine_diff_density_min -0.404
_refine_diff_density_rms 0.078
_refine_ls_extinction_method none
_refine_ls_goodness_of_fit_ref 1.050
_refine_ls_hydrogen_treatment mixed
_refine_ls_matrix_type full
_refine_ls_number_parameters 128
_refine_ls_number_reflns 1553
_refine_ls_number_restraints 0
_refine_ls_restrained_S_all 1.050
_refine_ls_R_factor_all 0.0543
_refine_ls_R_factor_gt 0.0451
_refine_ls_shift/su_max 0.000
_refine_ls_shift/su_mean 0.000
_refine_ls_structure_factor_coef Fsqd
_refine_ls_weighting_details 'calc w=1/[\s^2^(Fo^2^)+(0.0716P)^2^+0.0000P] where P=(Fo^2^+2Fc^2^)/3'
_refine_ls_weighting_scheme calc
_refine_ls_wR_factor_gt 0.1123
_refine_ls_wR_factor_ref 0.1195
_reflns_number_gt 1293
_reflns_number_total 1553
_reflns_threshold_expression >2sigma(I)
_cod_data_source_file cm5b03124_si_002.cif
_cod_data_source_block NOz2T
_cod_database_code 4003206

loop_
_symmetry_equiv_pos_as_xyz
'x, y, z'
'-x+1/2, y+1/2, -z+1/2'
'-x, -y, -z'
'x-1/2, -y-1/2, z-1/2'

loop_
_atom_site_label
_atom_site_type_symbol
_atom_site_fract_x
_atom_site_fract_y
_atom_site_fract_z
_atom_site_U_iso_or_equiv
_atom_site_adp_type
_atom_site_occupancy
_atom_site_symmetry_multiplicity
_atom_site_calc_flag
_atom_site_refinement_flags
C5 C 0.3969(4) 0.35996(19) 0.55738(11) 0.0162(5) Uani 1 1 d .
C7 C 0.1701(4) 0.30122(19) 0.50915(12) 0.0166(5) Uani 1 1 d .
C10 C 0.0776(4) 0.35498(19) 0.43554(11) 0.0165(5) Uani 1 1 d .
C8 C 0.2239(4) 0.46612(18) 0.41655(11) 0.0164(5) Uani 1 1 d .
H1 H 0.1707 0.5064 0.3691 0.020 Uiso 1 1 calc R
C6 C 0.4518(4) 0.52415(19) 0.46448(11) 0.0162(5) Uani 1 1 d .
C9 C -0.1529(4) 0.2950(2) 0.38697(11) 0.0165(5) Uani 1 1 d .
C14 C -0.3149(4) 0.1843(2) 0.39959(12) 0.0193(5) Uani 1 1 d .
H6 H -0.2907 0.1338 0.4447 0.023 Uiso 1 1 calc R
C13 C -0.5220(5) 0.1535(2) 0.33813(12) 0.0197(5) Uani 1 1 d .
C11 C -0.5135(5) 0.2422(2) 0.28055(12) 0.0208(5) Uani 1 1 d .
H2 H -0.6366 0.2381 0.2351 0.025 Uiso 1 1 calc R
C12 C -0.7256(5) 0.0392(2) 0.33720(14) 0.0254(5) Uani 1 1 d .
H3 H -0.8988 0.0611 0.3046 0.038 Uiso 1 1 calc R
H4 H -0.7726 0.0223 0.3884 0.038 Uiso 1 1 calc R
H5 H -0.6385 -0.0405 0.3180 0.038 Uiso 1 1 calc R
S1 S -0.25781(11) 0.36160(5) 0.29898(3) 0.0211(2) Uani 1 1 d .
N4 N 0.4355(4) 0.29336(17) 0.62115(10) 0.0227(4) Uani 1 1 d .
N3 N 0.0710(4) 0.19886(17) 0.54388(10) 0.0221(4) Uani 1 1 d .
O2 O 0.2334(3) 0.19359(14) 0.61275(8) 0.0246(4) Uani 1 1 d .

loop_
_atom_site_aniso_label
_atom_site_aniso_U_11
_atom_site_aniso_U_22
_atom_site_aniso_U_33
_atom_site_aniso_U_23
_atom_site_aniso_U_13
_atom_site_aniso_U_12
C5 0.0142(11) 0.0198(11) 0.0146(10) 0.0000(8) 0.0007(9) 0.0023(8)
C7 0.0152(11) 0.0164(10) 0.0183(11) -0.0021(8) 0.0020(9) 0.0026(8)
C10 0.0141(11) 0.0198(11) 0.0158(11) -0.0027(8) 0.0030(9) 0.0037(8)
C8 0.0154(10) 0.0195(11) 0.0138(10) 0.0006(8) -0.0006(8) 0.0032(8)
C6 0.0158(11) 0.0167(10) 0.0163(10) -0.0028(8) 0.0032(8) 0.0010(8)
C9 0.0124(11) 0.0208(11) 0.0155(10) -0.0020(8) -0.0014(8) 0.0025(8)
C14 0.0174(11) 0.0214(11) 0.0190(11) -0.0021(9) 0.0018(9) 0.0020(9)
C13 0.0158(12) 0.0198(10) 0.0229(12) -0.0063(9) -0.0011(9) 0.0026(8)
C11 0.0171(11) 0.0270(12) 0.0171(10) -0.0070(9) -0.0037(9) -0.0009(9)
C12 0.0209(12) 0.0220(11) 0.0332(13) -0.0074(10) 0.0016(10) -0.0017(9)
S1 0.0205(4) 0.0259(4) 0.0158(3) 0.0005(2) -0.0027(2) -0.0027(2)
N4 0.0233(11) 0.0225(10) 0.0215(10) 0.0017(8) -0.0013(8) -0.0050(8)
N3 0.0225(10) 0.0257(10) 0.0169(9) 0.0027(8) -0.0038(8) -0.0020(8)
O2 0.0267(9) 0.0279(9) 0.0175(8) 0.0063(6) -0.0052(7) -0.0094(7)

loop_
_atom_type_symbol
_atom_type_description
_atom_type_scat_dispersion_real
_atom_type_scat_dispersion_imag
_atom_type_scat_source
C C 0.0181 0.0091 'International Tables Vol C Tables 4.2.6.8 and 6.1.1.4'
H H 0.0000 0.0000 'International Tables Vol C Tables 4.2.6.8 and 6.1.1.4'
N N 0.0311 0.0180 'International Tables Vol C Tables 4.2.6.8 and 6.1.1.4'
O O 0.0492 0.0322 'International Tables Vol C Tables 4.2.6.8 and 6.1.1.4'
S S 0.3331 0.5567 'International Tables Vol C Tables 4.2.6.8 and 6.1.1.4'

loop_
_geom_angle_atom_site_label_1
_geom_angle_atom_site_label_2
_geom_angle_atom_site_label_3
_geom_angle
_geom_angle_site_symmetry_1
_geom_angle_site_symmetry_3
N4 C5 C7 109.75(18) . .
N4 C5 C6 128.1(2) . 3_666
C7 C5 C6 122.19(18) . 3_666
N3 C7 C5 108.76(18) . .
N3 C7 C10 129.3(2) . .
C5 C7 C10 121.95(19) . .
C8 C10 C7 114.54(19) . .
C8 C10 C9 123.80(19) . .
C7 C10 C9 121.66(19) . .
C10 C8 C6 123.50(19) . .
C10 C8 H1 118.3 . .
C6 C8 H1 118.3 . .
C6 C6 C8 124.0(2) 3_666 .
C6 C6 C5 113.8(2) 3_666 3_666
C8 C6 C5 122.19(18) . 3_666
C14 C9 C10 129.17(19) . .
C14 C9 S1 110.33(16) . .
C10 C9 S1 120.50(15) . .
C9 C14 C13 113.42(19) . .
C9 C14 H6 123.3 . .
C13 C14 H6 123.3 . .
C11 C13 C14 111.44(19) . .
C11 C13 C12 124.2(2) . .
C14 C13 C12 124.4(2) . .
C13 C11 S1 112.91(16) . .
C13 C11 H2 123.5 . .
S1 C11 H2 123.5 . .
C13 C12 H3 109.5 . .
C13 C12 H4 109.5 . .
H3 C12 H4 109.5 . .
C13 C12 H5 109.5 . .
H3 C12 H5 109.5 . .
H4 C12 H5 109.5 . .
C11 S1 C9 91.90(10) . .
C5 N4 O2 104.07(17) . .
C7 N3 O2 104.92(16) . .
N3 O2 N4 112.50(14) . .

loop_
_geom_bond_atom_site_label_1
_geom_bond_atom_site_label_2
_geom_bond_distance
_geom_bond_site_symmetry_2
C5 N4 1.318(3) .
C5 C7 1.432(3) .
C5 C6 1.444(3) 3_666
C7 N3 1.314(3) .
C7 C10 1.447(3) .
C10 C8 1.376(3) .
C10 C9 1.453(3) .
C8 C6 1.430(3) .
C8 H1 0.9500 .
C6 C6 1.391(4) 3_666
C6 C5 1.444(3) 3_666
C9 C14 1.384(3) .
C9 S1 1.733(2) .
C14 C13 1.427(3) .
C14 H6 0.9500 .
C13 C11 1.365(3) .
C13 C12 1.499(3) .
C11 S1 1.713(2) .
C11 H2 0.9500 .
C12 H3 0.9800 .
C12 H4 0.9800 .
C12 H5 0.9800 .
N4 O2 1.384(2) .
N3 O2 1.382(2) .

loop_
_geom_torsion_atom_site_label_1
_geom_torsion_atom_site_label_2
_geom_torsion_atom_site_label_3
_geom_torsion_atom_site_label_4
_geom_torsion
_geom_torsion_site_symmetry_1
_geom_torsion_site_symmetry_4
N4 C5 C7 N3 0.1(2) . .
C6 C5 C7 N3 -179.32(18) 3_666 .
N4 C5 C7 C10 179.07(17) . .
C6 C5 C7 C10 -0.3(3) 3_666 .
N3 C7 C10 C8 178.5(2) . .
C5 C7 C10 C8 -0.3(3) . .
N3 C7 C10 C9 -1.1(3) . .
C5 C7 C10 C9 -179.88(17) . .
C7 C10 C8 C6 0.8(3) . .
C9 C10 C8 C6 -179.63(18) . .
C10 C8 C6 C6 -0.7(4) . 3_666
C10 C8 C6 C5 179.36(18) . 3_666
C8 C10 C9 C14 -179.99(19) . .
C7 C10 C9 C14 -0.4(3) . .
C8 C10 C9 S1 0.6(3) . .
C7 C10 C9 S1 -179.80(14) . .
C10 C9 C14 C13 -179.19(19) . .
S1 C9 C14 C13 0.2(2) . .
C9 C14 C13 C11 -0.5(2) . .
C9 C14 C13 C12 -179.75(18) . .
C14 C13 C11 S1 0.5(2) . .
C12 C13 C11 S1 179.77(16) . .
C13 C11 S1 C9 -0.31(17) . .
C14 C9 S1 C11 0.03(16) . .
C10 C9 S1 C11 179.52(16) . .
C7 C5 N4 O2 -0.1(2) . .
C6 C5 N4 O2 179.28(18) 3_666 .
C5 C7 N3 O2 0.0(2) . .
C10 C7 N3 O2 -178.94(19) . .
C7 N3 O2 N4 0.0(2) . .
C5 N4 O2 N3 0.0(2) . .
